data_4338851
loop_
_publ_author_name
'Miller, Alexander J. M.'
'Dempsey, Jillian L.'
'Peters, Jonas C.'

_publ_section_title
;
 Long-lived and efficient emission from mononuclear amidophosphine
 complexes of copper.
;
_journal_issue 18
_journal_name_full 'Inorganic chemistry'
_journal_page_first 7244
_journal_page_last 7246
_journal_paper_doi 10.1021/ic7009513
_journal_volume 46
_journal_year 2007
_chemical_formula_sum 'C59 H65 Cu N O P3'
_chemical_formula_weight 960.57
_chemical_name_common '[MePN]Cu(PPh3)2'
_chemical_name_systematic
; 
 ? 
;
_space_group_IT_number 14
_symmetry_cell_setting monoclinic
_symmetry_space_group_name_Hall '-P 2yn'
_symmetry_space_group_name_H-M 'P 1 21/n 1'
_atom_sites_solution_hydrogens geom
_atom_sites_solution_primary direct
_atom_sites_solution_secondary difmap
_audit_creation_method SHELXL-97
_cell_angle_alpha 90.00
_cell_angle_beta 103.72(3)
_cell_angle_gamma 90.00
_cell_formula_units_Z 4
_cell_length_a 11.099(4)
_cell_length_b 21.513(7)
_cell_length_c 21.933(6)
_cell_measurement_reflns_used 5087
_cell_measurement_temperature 100(2)
_cell_measurement_theta_max 28.00
_cell_measurement_theta_min 2.13
_cell_volume 5088(3)
_computing_cell_refinement 'Bruker SMART'
_computing_data_collection 'Bruker SMART'
_computing_data_reduction 'Bruker SAINT'
_computing_molecular_graphics 'Bruker SHELXTL'
_computing_publication_material 'Bruker SHELXTL'
_computing_structure_refinement 'SHELXL-97 (Sheldrick, 1997)'
_computing_structure_solution 'SHELXS-97 (Sheldrick, 1990)'
_diffrn_ambient_temperature 100(2)
_diffrn_measured_fraction_theta_full 0.877
_diffrn_measured_fraction_theta_max 0.877
_diffrn_measurement_device_type 'CCD area detector'
_diffrn_measurement_method 'phi and omega scans'
_diffrn_radiation_monochromator graphite
_diffrn_radiation_source 'fine-focus sealed tube'
_diffrn_radiation_type MoK\a
_diffrn_radiation_wavelength 0.71073
_diffrn_reflns_av_R_equivalents 0.0711
_diffrn_reflns_av_sigmaI/netI 0.0706
_diffrn_reflns_limit_h_max 13
_diffrn_reflns_limit_h_min -14
_diffrn_reflns_limit_k_max 28
_diffrn_reflns_limit_k_min -27
_diffrn_reflns_limit_l_max 28
_diffrn_reflns_limit_l_min -25
_diffrn_reflns_number 32529
_diffrn_reflns_theta_full 28.31
_diffrn_reflns_theta_max 28.31
_diffrn_reflns_theta_min 1.89
_exptl_absorpt_coefficient_mu 0.565
_exptl_absorpt_correction_type none
_exptl_crystal_colour yellow
_exptl_crystal_density_diffrn 1.254
_exptl_crystal_density_method 'not measured'
_exptl_crystal_description block
_exptl_crystal_F_000 2032
_exptl_crystal_size_max 0.407
_exptl_crystal_size_mid 0.1184
_exptl_crystal_size_min 0.111
_refine_diff_density_max 0.770
_refine_diff_density_min -0.589
_refine_diff_density_rms 0.086
_refine_ls_extinction_method none
_refine_ls_goodness_of_fit_ref 1.589
_refine_ls_hydrogen_treatment constr
_refine_ls_matrix_type full
_refine_ls_number_parameters 593
_refine_ls_number_reflns 11108
_refine_ls_number_restraints 0
_refine_ls_restrained_S_all 1.589
_refine_ls_R_factor_all 0.0732
_refine_ls_R_factor_gt 0.0497
_refine_ls_shift/su_max 0.001
_refine_ls_shift/su_mean 0.000
_refine_ls_structure_factor_coef Fsqd
_refine_ls_weighting_details 'calc w=1/[\s^2^(Fo^2^)+(0.0000P)^2^+0.0000P] where P=(Fo^2^+2Fc^2^)/3'
_refine_ls_weighting_scheme calc
_refine_ls_wR_factor_gt 0.0938
_refine_ls_wR_factor_ref 0.0974
_reflns_number_gt 8003
_reflns_number_total 11108
_reflns_threshold_expression >2sigma(I)
_cod_data_source_file ic7009513-file003.cif
_cod_data_source_block ajmm15
_cod_depositor_comments
;
The following automatic conversions were performed:

'_symmetry_cell_setting' value 'Monoclinic' changed to 'monoclinic'
according to
/usr/data/users/saulius/automatic-downloads/retrospective/ACS/lib/dictionaries/cif_core.dic
dictionary named 'cif_core.dic' version 2.4.2 from 2011-04-26.

Automatic conversion script
Id: cif_fix_values 2281 2013-09-26 08:29:07Z andrius 
;
_cod_original_sg_symbol_H-M P2(1)/n
_cod_database_code 4338851

loop_
_symmetry_equiv_pos_as_xyz
'x, y, z'
'-x+1/2, y+1/2, -z+1/2'
'-x, -y, -z'
'x-1/2, -y-1/2, z-1/2'

loop_
_atom_site_label
_atom_site_type_symbol
_atom_site_fract_x
_atom_site_fract_y
_atom_site_fract_z
_atom_site_U_iso_or_equiv
_atom_site_adp_type
_atom_site_occupancy
_atom_site_symmetry_multiplicity
_atom_site_calc_flag
_atom_site_refinement_flags
Cu Cu 0.23133(3) 0.428996(14) 0.285203(15) 0.01264(9) Uani 1 1 d .
P1 P 0.11030(6) 0.46393(3) 0.35151(3) 0.01229(15) Uani 1 1 d .
P2 P 0.13175(6) 0.36368(3) 0.20312(3) 0.01323(16) Uani 1 1 d .
P3 P 0.34787(6) 0.50349(3) 0.24862(3) 0.01239(15) Uani 1 1 d .
C1 C 0.2644(2) 0.57328(11) 0.21302(13) 0.0141(6) Uani 1 1 d .
C2 C 0.1663(3) 0.59444(12) 0.23608(14) 0.0224(7) Uani 1 1 d .
H2 H 0.1410 0.5714 0.2678 0.027 Uiso 1 1 calc R
C3 C 0.0475(3) 0.28496(12) 0.28362(13) 0.0200(6) Uani 1 1 d .
H3 H 0.1309 0.2874 0.3075 0.024 Uiso 1 1 calc R
C4 C 0.2117(2) 0.30267(11) 0.16815(12) 0.0145(6) Uani 1 1 d .
C5 C 0.2378(2) 0.36003(11) 0.40387(12) 0.0128(6) Uani 1 1 d .
C6 C 0.0695(2) 0.32675(12) 0.47748(13) 0.0192(6) Uani 1 1 d .
H6 H 0.0115 0.3153 0.5012 0.023 Uiso 1 1 calc R
C7 C 0.6032(3) 0.62423(13) 0.35666(14) 0.0254(7) Uani 1 1 d .
H7 H 0.6190 0.6677 0.3595 0.031 Uiso 1 1 calc R
C8 C 0.5571(2) 0.49814(12) 0.34842(12) 0.0164(6) Uani 1 1 d .
H8 H 0.5416 0.4547 0.3461 0.020 Uiso 1 1 calc R
C9 C -0.1114(2) 0.31273(12) 0.19243(14) 0.0195(6) Uani 1 1 d .
H9 H -0.1373 0.3341 0.1537 0.023 Uiso 1 1 calc R
N N 0.30844(18) 0.37370(9) 0.36211(10) 0.0123(5) Uani 1 1 d .
C10 C -0.0579(2) 0.48226(12) 0.33663(13) 0.0172(6) Uani 1 1 d .
H10 H -0.0808 0.4834 0.3780 0.021 Uiso 1 1 calc R
C11 C 0.1761(3) 0.29146(12) 0.48105(13) 0.0184(6) Uani 1 1 d .
C12 C 0.6550(2) 0.52127(13) 0.39413(13) 0.0189(6) Uani 1 1 d .
H12 H 0.7071 0.4936 0.4223 0.023 Uiso 1 1 calc R
C13 C -0.0889(3) 0.54546(13) 0.30537(14) 0.0239(7) Uani 1 1 d .
H13A H -0.0739 0.5444 0.2631 0.036 Uiso 1 1 calc R
H13B H -0.0363 0.5774 0.3303 0.036 Uiso 1 1 calc R
H13C H -0.1762 0.5552 0.3026 0.036 Uiso 1 1 calc R
C14 C 0.4164(2) 0.47522(11) 0.18540(12) 0.0127(6) Uani 1 1 d .
C15 C 0.4821(2) 0.33945(11) 0.32200(13) 0.0161(6) Uani 1 1 d .
H15 H 0.4284 0.3380 0.2812 0.019 Uiso 1 1 calc R
C16 C 0.5148(3) 0.42357(14) 0.09011(14) 0.0286(7) Uani 1 1 d .
H16 H 0.5481 0.4065 0.0577 0.034 Uiso 1 1 calc R
C17 C 0.3294(2) 0.31368(12) 0.15890(12) 0.0171(6) Uani 1 1 d .
H17 H 0.3687 0.3524 0.1712 0.020 Uiso 1 1 calc R
C18 C 0.5058(2) 0.60145(12) 0.31011(13) 0.0197(6) Uani 1 1 d .
H18 H 0.4560 0.6293 0.2811 0.024 Uiso 1 1 calc R
C19 C 0.2377(3) 0.66196(12) 0.14365(14) 0.0249(7) Uani 1 1 d .
H19 H 0.2631 0.6852 0.1120 0.030 Uiso 1 1 calc R
C20 C 0.6402(2) 0.34130(12) 0.43936(14) 0.0223(7) Uani 1 1 d .
H20 H 0.6944 0.3418 0.4800 0.027 Uiso 1 1 calc R
C21 C 0.5155(2) 0.35423(12) 0.43295(13) 0.0174(6) Uani 1 1 d .
H21 H 0.4856 0.3631 0.4692 0.021 Uiso 1 1 calc R
C22 C 0.5854(3) 0.42606(14) 0.15097(14) 0.0272(7) Uani 1 1 d .
H22 H 0.6676 0.4101 0.1606 0.033 Uiso 1 1 calc R
C23 C 0.4809(2) 0.53790(12) 0.30575(12) 0.0133(6) Uani 1 1 d .
C24 C 0.6773(2) 0.58423(13) 0.39888(13) 0.0218(7) Uani 1 1 d .
H24 H 0.7432 0.6001 0.4310 0.026 Uiso 1 1 calc R
C25 C 0.0121(2) 0.31710(12) 0.22672(13) 0.0155(6) Uani 1 1 d .
C26 C -0.0370(3) 0.24990(13) 0.30532(15) 0.0267(7) Uani 1 1 d .
H26 H -0.0116 0.2281 0.3439 0.032 Uiso 1 1 calc R
C28 C 0.5370(2) 0.45178(12) 0.19851(14) 0.0213(7) Uani 1 1 d .
H28 H 0.5867 0.4533 0.2402 0.026 Uiso 1 1 calc R
C29 C -0.1599(3) 0.24614(13) 0.27112(15) 0.0289(8) Uani 1 1 d .
H29 H -0.2186 0.2223 0.2864 0.035 Uiso 1 1 calc R
C30 C 0.3950(3) 0.44629(13) 0.07693(14) 0.0241(7) Uani 1 1 d .
H30 H 0.3457 0.4448 0.0351 0.029 Uiso 1 1 calc R
C31 C 0.1391(3) 0.68246(13) 0.16664(15) 0.0309(8) Uani 1 1 d .
H31 H 0.0958 0.7192 0.1504 0.037 Uiso 1 1 calc R
C32 C 0.1134(2) 0.54150(12) 0.45763(13) 0.0188(6) Uani 1 1 d .
H32A H 0.1076 0.5034 0.4812 0.028 Uiso 1 1 calc R
H32B H 0.0298 0.5567 0.4384 0.028 Uiso 1 1 calc R
H32C H 0.1589 0.5732 0.4861 0.028 Uiso 1 1 calc R
C33 C -0.1951(3) 0.27750(13) 0.21478(14) 0.0240(7) Uani 1 1 d .
H33 H -0.2785 0.2747 0.1911 0.029 Uiso 1 1 calc R
C34 C 0.4327(2) 0.35436(11) 0.37352(13) 0.0132(6) Uani 1 1 d .
C35 C 0.6874(3) 0.32764(13) 0.38798(15) 0.0245(7) Uani 1 1 d .
H35 H 0.7731 0.3190 0.3929 0.029 Uiso 1 1 calc R
C36 C 0.2184(3) 0.20009(13) 0.12344(14) 0.0253(7) Uani 1 1 d .
H36 H 0.1800 0.1611 0.1112 0.030 Uiso 1 1 calc R
C37 C 0.0486(2) 0.37888(12) 0.43888(12) 0.0163(6) Uani 1 1 d .
H37 H -0.0234 0.4033 0.4373 0.020 Uiso 1 1 calc R
C38 C -0.1343(2) 0.43093(13) 0.29708(13) 0.0219(7) Uani 1 1 d .
H38A H -0.2220 0.4362 0.2972 0.033 Uiso 1 1 calc R
H38B H -0.1054 0.3903 0.3148 0.033 Uiso 1 1 calc R
H38C H -0.1245 0.4335 0.2539 0.033 Uiso 1 1 calc R
C39 C 0.1563(3) 0.24467(12) 0.15034(13) 0.0204(6) Uani 1 1 d .
H39 H 0.0763 0.2359 0.1567 0.025 Uiso 1 1 calc R
C40 C 0.1821(2) 0.52773(12) 0.40627(13) 0.0155(6) Uani 1 1 d .
H40 H 0.1794 0.5664 0.3807 0.019 Uiso 1 1 calc R
C41 C 0.2996(2) 0.60805(12) 0.16624(13) 0.0193(6) Uani 1 1 d .
H41 H 0.3669 0.5944 0.1498 0.023 Uiso 1 1 calc R
C42 C 0.1297(2) 0.39619(11) 0.40278(12) 0.0133(6) Uani 1 1 d .
C43 C 0.1037(3) 0.64913(14) 0.21356(15) 0.0314(8) Uani 1 1 d .
H43 H 0.0372 0.6634 0.2303 0.038 Uiso 1 1 calc R
O O 0.3095(2) 0.38815(11) 0.93734(11) 0.0509(7) Uani 1 1 d .
C45 C 0.0010(3) 0.37983(14) 0.07535(14) 0.0249(7) Uani 1 1 d .
H45 H 0.0251 0.3387 0.0676 0.030 Uiso 1 1 calc R
C46 C 0.2585(2) 0.30821(11) 0.44534(12) 0.0143(6) Uani 1 1 d .
H46 H 0.3316 0.2842 0.4487 0.017 Uiso 1 1 calc R
C47 C 0.0406(2) 0.40556(12) 0.13450(13) 0.0174(6) Uani 1 1 d .
C48 C 0.3187(2) 0.51316(13) 0.43512(13) 0.0194(6) Uani 1 1 d .
H48A H 0.3575 0.5486 0.4604 0.029 Uiso 1 1 calc R
H48B H 0.3615 0.5053 0.4016 0.029 Uiso 1 1 calc R
H48C H 0.3247 0.4763 0.4619 0.029 Uiso 1 1 calc R
C49 C 0.0028(3) 0.46567(13) 0.14437(14) 0.0241(7) Uani 1 1 d .
H49 H 0.0290 0.4836 0.1849 0.029 Uiso 1 1 calc R
C50 C 0.3461(2) 0.47117(12) 0.12416(13) 0.0182(6) Uani 1 1 d .
H50 H 0.2629 0.4857 0.1144 0.022 Uiso 1 1 calc R
C51 C 0.3348(3) 0.21193(13) 0.11445(14) 0.0242(7) Uani 1 1 d .
H51 H 0.3769 0.1811 0.0964 0.029 Uiso 1 1 calc R
C52 C -0.0717(3) 0.49974(16) 0.09689(16) 0.0365(9) Uani 1 1 d .
H52 H -0.0960 0.5408 0.1044 0.044 Uiso 1 1 calc R
C53 C 0.3904(3) 0.26885(13) 0.13182(13) 0.0214(7) Uani 1 1 d .
H53 H 0.4704 0.2773 0.1252 0.026 Uiso 1 1 calc R
C54 C 0.6064(2) 0.32693(12) 0.32908(14) 0.0214(7) Uani 1 1 d .
H54 H 0.6371 0.3177 0.2932 0.026 Uiso 1 1 calc R
C59 C 0.2015(3) 0.23456(13) 0.52347(15) 0.0282(7) Uani 1 1 d .
H59A H 0.1965 0.2461 0.5660 0.042 Uiso 1 1 calc R
H59B H 0.2846 0.2185 0.5245 0.042 Uiso 1 1 calc R
H59C H 0.1397 0.2024 0.5072 0.042 Uiso 1 1 calc R
C55 C 0.3907(3) 0.39991(17) 0.89599(17) 0.0437(9) Uani 1 1 d .
H55A H 0.4444 0.3632 0.8957 0.052 Uiso 1 1 calc R
H55B H 0.4448 0.4358 0.9119 0.052 Uiso 1 1 calc R
C57 C 0.1749(4) 0.32465(17) 0.97433(17) 0.0559(11) Uani 1 1 d .
H57A H 0.2188 0.3350 1.0174 0.084 Uiso 1 1 calc R
H57B H 0.1409 0.2825 0.9733 0.084 Uiso 1 1 calc R
H57C H 0.1072 0.3543 0.9598 0.084 Uiso 1 1 calc R
C58 C 0.2620(4) 0.32779(17) 0.9330(2) 0.0604(12) Uani 1 1 d .
H58A H 0.3299 0.2973 0.9466 0.072 Uiso 1 1 calc R
H58B H 0.2184 0.3183 0.8892 0.072 Uiso 1 1 calc R
C56 C 0.3193(3) 0.41303(16) 0.83128(17) 0.0496(10) Uani 1 1 d .
H56A H 0.2528 0.3823 0.8189 0.074 Uiso 1 1 calc R
H56B H 0.3746 0.4108 0.8025 0.074 Uiso 1 1 calc R
H56C H 0.2832 0.4547 0.8295 0.074 Uiso 1 1 calc R
C60 C -0.1103(3) 0.47317(17) 0.03839(17) 0.0427(10) Uani 1 1 d .
H60 H -0.1626 0.4960 0.0054 0.051 Uiso 1 1 calc R
C61 C -0.0740(3) 0.41405(17) 0.02708(16) 0.0400(9) Uani 1 1 d .
H61 H -0.1002 0.3965 -0.0137 0.048 Uiso 1 1 calc R

loop_
_atom_site_aniso_label
_atom_site_aniso_U_11
_atom_site_aniso_U_22
_atom_site_aniso_U_33
_atom_site_aniso_U_23
_atom_site_aniso_U_13
_atom_site_aniso_U_12
Cu 0.01288(16) 0.01405(16) 0.01123(18) 0.00041(14) 0.00334(13) 0.00147(14)
P1 0.0124(3) 0.0133(3) 0.0115(4) -0.0005(3) 0.0036(3) 0.0016(3)
P2 0.0139(4) 0.0134(3) 0.0123(4) -0.0004(3) 0.0029(3) 0.0003(3)
P3 0.0129(3) 0.0125(3) 0.0114(4) 0.0005(3) 0.0023(3) 0.0010(3)
C1 0.0157(13) 0.0105(11) 0.0131(14) 0.0001(12) -0.0024(11) 0.0005(11)
C2 0.0267(16) 0.0215(15) 0.0199(17) 0.0043(13) 0.0076(13) 0.0059(13)
C3 0.0231(15) 0.0170(14) 0.0196(17) -0.0015(12) 0.0046(13) 0.0017(12)
C4 0.0184(14) 0.0152(13) 0.0090(15) 0.0000(11) 0.0014(11) 0.0027(11)
C5 0.0137(13) 0.0135(12) 0.0101(15) -0.0043(11) 0.0004(11) -0.0037(11)
C6 0.0191(15) 0.0232(15) 0.0187(17) -0.0005(12) 0.0114(13) -0.0034(12)
C7 0.0261(16) 0.0147(14) 0.034(2) -0.0062(13) 0.0036(14) -0.0051(12)
C8 0.0197(14) 0.0139(13) 0.0167(16) -0.0005(12) 0.0065(12) -0.0015(11)
C9 0.0198(15) 0.0174(14) 0.0225(17) -0.0035(12) 0.0077(13) -0.0002(12)
N 0.0126(11) 0.0135(11) 0.0123(13) 0.0010(9) 0.0055(9) 0.0001(9)
C10 0.0159(14) 0.0221(14) 0.0148(16) -0.0004(12) 0.0058(12) 0.0041(11)
C11 0.0258(16) 0.0152(13) 0.0136(16) -0.0008(12) 0.0036(12) -0.0045(12)
C12 0.0144(14) 0.0262(15) 0.0162(17) 0.0006(12) 0.0041(12) 0.0014(12)
C13 0.0188(15) 0.0287(16) 0.0255(18) 0.0024(14) 0.0082(13) 0.0080(13)
C14 0.0166(14) 0.0120(12) 0.0118(16) 0.0021(11) 0.0083(11) 0.0011(11)
C15 0.0175(15) 0.0149(13) 0.0151(16) 0.0012(11) 0.0024(12) 0.0004(11)
C16 0.0361(18) 0.0309(17) 0.0226(19) -0.0050(14) 0.0146(15) 0.0044(14)
C17 0.0192(15) 0.0147(13) 0.0163(16) -0.0001(12) 0.0022(12) -0.0016(11)
C18 0.0210(15) 0.0175(14) 0.0206(17) -0.0008(12) 0.0050(13) 0.0002(12)
C19 0.0360(18) 0.0185(15) 0.0187(17) 0.0054(13) 0.0030(14) -0.0022(13)
C20 0.0184(15) 0.0224(15) 0.0220(18) 0.0047(13) -0.0036(13) -0.0010(12)
C21 0.0202(15) 0.0187(14) 0.0134(16) 0.0004(12) 0.0045(12) 0.0005(12)
C22 0.0201(15) 0.0342(17) 0.0288(19) -0.0011(15) 0.0087(14) 0.0062(14)
C23 0.0111(13) 0.0185(13) 0.0121(15) -0.0039(11) 0.0061(11) -0.0033(11)
C24 0.0167(15) 0.0306(17) 0.0170(17) -0.0093(13) 0.0016(12) -0.0052(12)
C25 0.0164(14) 0.0136(13) 0.0179(16) -0.0040(12) 0.0070(12) -0.0011(11)
C26 0.0348(18) 0.0224(15) 0.0270(19) 0.0045(14) 0.0151(15) 0.0027(14)
C28 0.0196(15) 0.0259(15) 0.0173(17) -0.0019(13) 0.0025(12) 0.0008(12)
C29 0.0283(18) 0.0232(16) 0.044(2) -0.0009(15) 0.0248(16) -0.0046(13)
C30 0.0310(17) 0.0278(16) 0.0127(17) -0.0005(13) 0.0033(13) 0.0035(13)
C31 0.042(2) 0.0194(15) 0.030(2) 0.0061(14) 0.0053(16) 0.0130(14)
C32 0.0182(15) 0.0214(14) 0.0168(16) -0.0055(12) 0.0044(12) 0.0000(12)
C33 0.0152(15) 0.0233(15) 0.036(2) -0.0072(14) 0.0099(14) -0.0019(12)
C34 0.0151(14) 0.0088(12) 0.0159(16) 0.0001(11) 0.0040(11) -0.0004(10)
C35 0.0127(15) 0.0234(15) 0.037(2) 0.0052(14) 0.0054(14) 0.0029(12)
C36 0.0346(18) 0.0164(14) 0.0273(19) -0.0061(13) 0.0121(15) -0.0016(13)
C37 0.0129(14) 0.0209(14) 0.0159(16) -0.0057(12) 0.0052(12) 0.0003(11)
C38 0.0106(14) 0.0305(16) 0.0228(17) -0.0029(14) 0.0007(12) 0.0023(12)
C39 0.0201(15) 0.0182(14) 0.0249(18) -0.0034(13) 0.0091(13) -0.0029(12)
C40 0.0196(14) 0.0131(13) 0.0145(16) -0.0031(11) 0.0058(12) -0.0003(11)
C41 0.0194(15) 0.0194(14) 0.0195(17) -0.0006(12) 0.0052(12) 0.0002(12)
C42 0.0140(14) 0.0147(13) 0.0087(15) -0.0021(11) -0.0025(11) -0.0016(11)
C43 0.0376(19) 0.0285(17) 0.030(2) 0.0025(15) 0.0111(15) 0.0160(15)
O 0.0686(18) 0.0416(15) 0.0418(17) -0.0090(12) 0.0114(14) 0.0054(13)
C45 0.0275(16) 0.0287(16) 0.0177(17) 0.0017(14) 0.0036(13) -0.0033(13)
C46 0.0149(14) 0.0160(13) 0.0129(15) -0.0010(11) 0.0048(11) -0.0012(11)
C47 0.0127(14) 0.0209(14) 0.0181(17) 0.0054(12) 0.0029(12) -0.0015(11)
C48 0.0176(15) 0.0247(15) 0.0169(17) -0.0060(12) 0.0062(12) -0.0041(12)
C49 0.0249(16) 0.0275(16) 0.0221(18) 0.0065(13) 0.0096(13) 0.0048(13)
C50 0.0180(14) 0.0166(14) 0.0195(17) -0.0014(12) 0.0038(12) 0.0019(11)
C51 0.0345(18) 0.0204(15) 0.0201(18) -0.0010(13) 0.0114(14) 0.0091(13)
C52 0.0363(19) 0.0393(19) 0.037(2) 0.0169(17) 0.0139(17) 0.0214(16)
C53 0.0173(15) 0.0281(16) 0.0202(17) 0.0007(13) 0.0071(13) 0.0036(12)
C54 0.0239(16) 0.0195(14) 0.0259(18) 0.0001(13) 0.0160(14) 0.0040(12)
C59 0.0352(18) 0.0263(16) 0.0259(19) 0.0070(14) 0.0129(15) 0.0023(14)
C55 0.042(2) 0.046(2) 0.051(3) -0.0052(19) 0.028(2) -0.0039(17)
C57 0.099(3) 0.037(2) 0.039(2) 0.0068(18) 0.030(2) 0.012(2)
C58 0.082(3) 0.039(2) 0.071(3) -0.013(2) 0.039(3) -0.015(2)
C56 0.057(3) 0.041(2) 0.055(3) -0.0037(19) 0.022(2) -0.0061(18)
C60 0.0303(19) 0.058(2) 0.038(2) 0.024(2) 0.0048(17) 0.0186(17)
C61 0.037(2) 0.058(2) 0.020(2) 0.0039(17) -0.0030(16) -0.0041(17)

loop_
_atom_type_symbol
_atom_type_description
_atom_type_scat_dispersion_real
_atom_type_scat_dispersion_imag
_atom_type_scat_source
C C 0.0033 0.0016 'International Tables Vol C Tables 4.2.6.8 and 6.1.1.4'
H H 0.0000 0.0000 'International Tables Vol C Tables 4.2.6.8 and 6.1.1.4'
N N 0.0061 0.0033 'International Tables Vol C Tables 4.2.6.8 and 6.1.1.4'
O O 0.0106 0.0060 'International Tables Vol C Tables 4.2.6.8 and 6.1.1.4'
P P 0.1023 0.0942 'International Tables Vol C Tables 4.2.6.8 and 6.1.1.4'
Cu Cu 0.3201 1.2651 'International Tables Vol C Tables 4.2.6.8 and 6.1.1.4'

loop_
_geom_angle_atom_site_label_1
_geom_angle_atom_site_label_2
_geom_angle_atom_site_label_3
_geom_angle
N Cu P3 121.39(6)
N Cu P1 82.24(7)
P3 Cu P1 116.44(3)
N Cu P2 108.01(6)
P3 Cu P2 110.41(3)
P1 Cu P2 115.91(3)
C42 P1 C10 104.17(12)
C42 P1 C40 102.72(12)
C10 P1 C40 102.35(12)
C42 P1 Cu 97.24(9)
C10 P1 Cu 131.56(10)
C40 P1 Cu 114.63(9)
C25 P2 C47 101.78(12)
C25 P2 C4 100.38(12)
C47 P2 C4 103.50(13)
C25 P2 Cu 110.60(9)
C47 P2 Cu 113.75(9)
C4 P2 Cu 123.95(9)
C14 P3 C1 101.95(12)
C14 P3 C23 103.70(12)
C1 P3 C23 101.64(12)
C14 P3 Cu 113.42(8)
C1 P3 Cu 116.43(9)
C23 P3 Cu 117.61(9)
C2 C1 C41 118.3(2)
C2 C1 P3 118.4(2)
C41 C1 P3 123.3(2)
C1 C2 C43 121.2(3)
C1 C2 H2 119.4
C43 C2 H2 119.4
C26 C3 C25 120.7(3)
C26 C3 H3 119.7
C25 C3 H3 119.7
C17 C4 C39 118.4(2)
C17 C4 P2 120.0(2)
C39 C4 P2 121.6(2)
N C5 C46 124.3(2)
N C5 C42 119.0(2)
C46 C5 C42 116.5(2)
C37 C6 C11 119.3(3)
C37 C6 H6 120.3
C11 C6 H6 120.3
C24 C7 C18 120.6(3)
C24 C7 H7 119.7
C18 C7 H7 119.7
C12 C8 C23 120.8(2)
C12 C8 H8 119.6
C23 C8 H8 119.6
C33 C9 C25 120.2(3)
C33 C9 H9 119.9
C25 C9 H9 119.9
C5 N C34 120.7(2)
C5 N Cu 118.34(16)
C34 N Cu 120.84(17)
C13 C10 C38 110.7(2)
C13 C10 P1 112.18(19)
C38 C10 P1 110.17(18)
C13 C10 H10 107.9
C38 C10 H10 107.9
P1 C10 H10 107.9
C46 C11 C6 119.5(2)
C46 C11 C59 120.2(3)
C6 C11 C59 120.3(3)
C24 C12 C8 120.3(3)
C24 C12 H12 119.8
C8 C12 H12 119.8
C10 C13 H13A 109.5
C10 C13 H13B 109.5
H13A C13 H13B 109.5
C10 C13 H13C 109.5
H13A C13 H13C 109.5
H13B C13 H13C 109.5
C50 C14 C28 118.0(3)
C50 C14 P3 120.9(2)
C28 C14 P3 120.9(2)
C54 C15 C34 121.7(3)
C54 C15 H15 119.2
C34 C15 H15 119.2
C22 C16 C30 119.1(3)
C22 C16 H16 120.4
C30 C16 H16 120.4
C4 C17 C53 121.0(2)
C4 C17 H17 119.5
C53 C17 H17 119.5
C7 C18 C23 120.3(3)
C7 C18 H18 119.9
C23 C18 H18 119.9
C41 C19 C31 120.5(3)
C41 C19 H19 119.7
C31 C19 H19 119.7
C35 C20 C21 121.5(3)
C35 C20 H20 119.2
C21 C20 H20 119.2
C20 C21 C34 120.8(3)
C20 C21 H21 119.6
C34 C21 H21 119.6
C16 C22 C28 120.5(3)
C16 C22 H22 119.8
C28 C22 H22 119.8
C18 C23 C8 118.5(2)
C18 C23 P3 123.6(2)
C8 C23 P3 117.94(19)
C12 C24 C7 119.6(2)
C12 C24 H24 120.2
C7 C24 H24 120.2
C3 C25 C9 118.5(3)
C3 C25 P2 116.9(2)
C9 C25 P2 124.5(2)
C3 C26 C29 120.4(3)
C3 C26 H26 119.8
C29 C26 H26 119.8
C14 C28 C22 120.7(3)
C14 C28 H28 119.7
C22 C28 H28 119.7
C33 C29 C26 119.1(3)
C33 C29 H29 120.4
C26 C29 H29 120.4
C16 C30 C50 120.6(3)
C16 C30 H30 119.7
C50 C30 H30 119.7
C19 C31 C43 119.7(3)
C19 C31 H31 120.2
C43 C31 H31 120.2
C40 C32 H32A 109.5
C40 C32 H32B 109.5
H32A C32 H32B 109.5
C40 C32 H32C 109.5
H32A C32 H32C 109.5
H32B C32 H32C 109.5
C9 C33 C29 121.0(3)
C9 C33 H33 119.5
C29 C33 H33 119.5
N C34 C15 118.6(2)
N C34 C21 124.3(2)
C15 C34 C21 116.8(2)
C20 C35 C54 118.3(3)
C20 C35 H35 120.9
C54 C35 H35 120.9
C51 C36 C39 120.6(3)
C51 C36 H36 119.7
C39 C36 H36 119.7
C42 C37 C6 121.9(2)
C42 C37 H37 119.0
C6 C37 H37 119.0
C10 C38 H38A 109.5
C10 C38 H38B 109.5
H38A C38 H38B 109.5
C10 C38 H38C 109.5
H38A C38 H38C 109.5
H38B C38 H38C 109.5
C36 C39 C4 120.2(3)
C36 C39 H39 119.9
C4 C39 H39 119.9
C48 C40 C32 110.7(2)
C48 C40 P1 110.14(18)
C32 C40 P1 113.78(18)
C48 C40 H40 107.3
C32 C40 H40 107.3
P1 C40 H40 107.3
C19 C41 C1 120.8(3)
C19 C41 H41 119.6
C1 C41 H41 119.6
C37 C42 C5 120.2(2)
C37 C42 P1 124.8(2)
C5 C42 P1 115.0(2)
C31 C43 C2 119.6(3)
C31 C43 H43 120.2
C2 C43 H43 120.2
C58 O C55 113.7(3)
C47 C45 C61 120.1(3)
C47 C45 H45 120.0
C61 C45 H45 120.0
C11 C46 C5 122.5(2)
C11 C46 H46 118.7
C5 C46 H46 118.7
C45 C47 C49 118.5(3)
C45 C47 P2 124.2(2)
C49 C47 P2 117.1(2)
C40 C48 H48A 109.5
C40 C48 H48B 109.5
H48A C48 H48B 109.5
C40 C48 H48C 109.5
H48A C48 H48C 109.5
H48B C48 H48C 109.5
C52 C49 C47 121.7(3)
C52 C49 H49 119.1
C47 C49 H49 119.1
C30 C50 C14 121.2(3)
C30 C50 H50 119.4
C14 C50 H50 119.4
C36 C51 C53 119.8(3)
C36 C51 H51 120.1
C53 C51 H51 120.1
C60 C52 C49 118.8(3)
C60 C52 H52 120.6
C49 C52 H52 120.6
C51 C53 C17 120.1(3)
C51 C53 H53 120.0
C17 C53 H53 120.0
C15 C54 C35 120.9(3)
C15 C54 H54 119.6
C35 C54 H54 119.6
C11 C59 H59A 109.5
C11 C59 H59B 109.5
H59A C59 H59B 109.5
C11 C59 H59C 109.5
H59A C59 H59C 109.5
H59B C59 H59C 109.5
O C55 C56 111.3(3)
O C55 H55A 109.4
C56 C55 H55A 109.4
O C55 H55B 109.4
C56 C55 H55B 109.4
H55A C55 H55B 108.0
C58 C57 H57A 109.5
C58 C57 H57B 109.5
H57A C57 H57B 109.5
C58 C57 H57C 109.5
H57A C57 H57C 109.5
H57B C57 H57C 109.5
O C58 C57 107.0(3)
O C58 H58A 110.3
C57 C58 H58A 110.3
O C58 H58B 110.3
C57 C58 H58B 110.3
H58A C58 H58B 108.6
C55 C56 H56A 109.5
C55 C56 H56B 109.5
H56A C56 H56B 109.5
C55 C56 H56C 109.5
H56A C56 H56C 109.5
H56B C56 H56C 109.5
C61 C60 C52 120.9(3)
C61 C60 H60 119.6
C52 C60 H60 119.6
C60 C61 C45 120.0(3)
C60 C61 H61 120.0
C45 C61 H61 120.0

loop_
_geom_bond_atom_site_label_1
_geom_bond_atom_site_label_2
_geom_bond_distance
Cu N 2.076(2)
Cu P3 2.3189(9)
Cu P1 2.3261(10)
Cu P2 2.3439(9)
P1 C42 1.822(3)
P1 C10 1.860(3)
P1 C40 1.873(3)
P2 C25 1.833(3)
P2 C47 1.838(3)
P2 C4 1.850(3)
P3 C14 1.836(3)
P3 C1 1.838(3)
P3 C23 1.850(3)
C1 C2 1.382(4)
C1 C41 1.398(4)
C2 C43 1.396(4)
C2 H2 0.9500
C3 C26 1.374(4)
C3 C25 1.399(4)
C3 H3 0.9500
C4 C17 1.388(4)
C4 C39 1.405(4)
C5 N 1.371(3)
C5 C46 1.423(4)
C5 C42 1.425(3)
C6 C37 1.391(4)
C6 C11 1.393(4)
C6 H6 0.9500
C7 C24 1.383(4)
C7 C18 1.388(4)
C7 H7 0.9500
C8 C12 1.385(3)
C8 C23 1.396(3)
C8 H8 0.9500
C9 C33 1.377(4)
C9 C25 1.401(4)
C9 H9 0.9500
N C34 1.405(3)
C10 C13 1.525(4)
C10 C38 1.530(4)
C10 H10 1.0000
C11 C46 1.385(4)
C11 C59 1.523(4)
C12 C24 1.376(4)
C12 H12 0.9500
C13 H13A 0.9800
C13 H13B 0.9800
C13 H13C 0.9800
C14 C50 1.387(4)
C14 C28 1.395(4)
C15 C54 1.379(4)
C15 C34 1.405(4)
C15 H15 0.9500
C16 C22 1.379(4)
C16 C30 1.381(4)
C16 H16 0.9500
C17 C53 1.390(4)
C17 H17 0.9500
C18 C23 1.394(3)
C18 H18 0.9500
C19 C41 1.378(4)
C19 C31 1.381(4)
C19 H19 0.9500
C20 C35 1.383(4)
C20 C21 1.386(4)
C20 H20 0.9500
C21 C34 1.406(4)
C21 H21 0.9500
C22 C28 1.396(4)
C22 H22 0.9500
C24 H24 0.9500
C26 C29 1.394(4)
C26 H26 0.9500
C28 H28 0.9500
C29 C33 1.380(4)
C29 H29 0.9500
C30 C50 1.386(4)
C30 H30 0.9500
C31 C43 1.386(4)
C31 H31 0.9500
C32 C40 1.531(4)
C32 H32A 0.9800
C32 H32B 0.9800
C32 H32C 0.9800
C33 H33 0.9500
C35 C54 1.388(4)
C35 H35 0.9500
C36 C51 1.377(4)
C36 C39 1.391(4)
C36 H36 0.9500
C37 C42 1.383(4)
C37 H37 0.9500
C38 H38A 0.9800
C38 H38B 0.9800
C38 H38C 0.9800
C39 H39 0.9500
C40 C48 1.531(3)
C40 H40 1.0000
C41 H41 0.9500
C43 H43 0.9500
O C58 1.396(4)
O C55 1.445(4)
C45 C47 1.383(4)
C45 C61 1.392(4)
C45 H45 0.9500
C46 H46 0.9500
C47 C49 1.392(4)
C48 H48A 0.9800
C48 H48B 0.9800
C48 H48C 0.9800
C49 C52 1.377(4)
C49 H49 0.9500
C50 H50 0.9500
C51 C53 1.383(4)
C51 H51 0.9500
C52 C60 1.377(5)
C52 H52 0.9500
C53 H53 0.9500
C54 H54 0.9500
C59 H59A 0.9800
C59 H59B 0.9800
C59 H59C 0.9800
C55 C56 1.479(5)
C55 H55A 0.9900
C55 H55B 0.9900
C57 C58 1.474(5)
C57 H57A 0.9800
C57 H57B 0.9800
C57 H57C 0.9800
C58 H58A 0.9900
C58 H58B 0.9900
C56 H56A 0.9800
C56 H56B 0.9800
C56 H56C 0.9800
C60 C61 1.374(5)
C60 H60 0.9500
C61 H61 0.9500
